data_2102685
loop_
_publ_author_name
'Nielsen, Kim T.'
'Harris, Pernille'
'Bechgaard, Klaus'
'Krebs, Frederik C.'

_publ_section_title
;
 Structural study of four complexes of the <i>M</i>-N~2~S~2~ type
 derived from diethylphenylazothioformamide and the metals palladium,
 platinum, copper and nickel
;
_journal_coeditor_code BK5045
_journal_issue 1
_journal_name_full 'Acta Crystallographica Section B'
_journal_page_first 151
_journal_page_last 156
_journal_paper_doi 10.1107/S0108768106047306
_journal_volume 63
_journal_year 2007
_chemical_formula_sum 'C22 H30 N6 Pd S2'
_chemical_formula_weight 549.04
_chemical_name_common 'Palladium diethylphenylazothioformaide'
_chemical_name_systematic
;
Trans-(di(N,N-diethyl-(2-phenyldiazenyl)thioformamide-\kS,\kN^2^))palladium
;
_space_group_IT_number 15
_symmetry_cell_setting monoclinic
_symmetry_space_group_name_Hall '-C 2yc'
_symmetry_space_group_name_H-M 'C 1 2/c 1'
_atom_sites_solution_hydrogens geom
_atom_sites_solution_primary direct
_atom_sites_solution_secondary difmap
_audit_creation_method SHELXL-97
_cell_angle_alpha 90.00
_cell_angle_beta 100.952(2)
_cell_angle_gamma 90.00
_cell_formula_units_Z 4
_cell_length_a 16.0360(16)
_cell_length_b 12.4564(13)
_cell_length_c 12.3311(12)
_cell_measurement_reflns_used 2763
_cell_measurement_temperature 118
_cell_measurement_theta_max 27.821
_cell_measurement_theta_min 2.520
_cell_volume 2418.3(4)
_computing_cell_refinement 'Bruker SMART'
_computing_data_collection 'Bruker SMART'
_computing_data_reduction 'Bruker SHELXTL'
_computing_molecular_graphics 'Bruker SHELXTL'
_computing_publication_material
;
WinGX publication routines (Farrugia, 1999)
;
_computing_structure_refinement 'Bruker SHELXTL'
_computing_structure_solution 'Bruker SHELXTL'
_diffrn_ambient_temperature 118
_diffrn_detector_area_resol_mean 8.192
_diffrn_measured_fraction_theta_full 0.972
_diffrn_measured_fraction_theta_max 0.972
_diffrn_measurement_device_type 'CCD area detector'
_diffrn_measurement_method 'Omega scans'
_diffrn_radiation_monochromator graphite
_diffrn_radiation_source 'fine-focus sealed tube'
_diffrn_radiation_type MoK\a
_diffrn_radiation_wavelength 0.71073
_diffrn_reflns_av_R_equivalents 0.0427
_diffrn_reflns_av_sigmaI/netI 0.0508
_diffrn_reflns_limit_h_max 21
_diffrn_reflns_limit_h_min -19
_diffrn_reflns_limit_k_max 16
_diffrn_reflns_limit_k_min -16
_diffrn_reflns_limit_l_max 16
_diffrn_reflns_limit_l_min -9
_diffrn_reflns_number 8430
_diffrn_reflns_theta_full 28.00
_diffrn_reflns_theta_max 28.00
_diffrn_reflns_theta_min 2.08
_diffrn_standards_decay_% 0
_diffrn_standards_interval_count 0
_diffrn_standards_interval_time 0
_diffrn_standards_number 0
_exptl_absorpt_coefficient_mu 0.962
_exptl_absorpt_correction_T_max 0.9902
_exptl_absorpt_correction_T_min 0.7613
_exptl_absorpt_correction_type empirical
_exptl_absorpt_process_details 'SADABS,ver2.03 (Sheldrick,2001)'
_exptl_crystal_colour Green
_exptl_crystal_density_diffrn 1.508
_exptl_crystal_density_method 'not measured'
_exptl_crystal_description Plate
_exptl_crystal_F_000 1128
_exptl_crystal_size_max 0.30
_exptl_crystal_size_mid 0.25
_exptl_crystal_size_min 0.01
_refine_diff_density_max 1.470
_refine_diff_density_min -2.278
_refine_ls_extinction_method none
_refine_ls_goodness_of_fit_ref 1.128
_refine_ls_hydrogen_treatment constr
_refine_ls_matrix_type full
_refine_ls_number_parameters 191
_refine_ls_number_reflns 2847
_refine_ls_number_restraints 0
_refine_ls_restrained_S_all 1.128
_refine_ls_R_factor_all 0.0604
_refine_ls_R_factor_gt 0.0486
_refine_ls_shift/su_max 0.000
_refine_ls_shift/su_mean 0.000
_refine_ls_structure_factor_coef Fsqd
_refine_ls_weighting_details 'calc w=1/[\s^2^(Fo^2^)+(0.0337P)^2^+16.6377P] where P=(Fo^2^+2Fc^2^)/3'
_refine_ls_weighting_scheme calc
_refine_ls_wR_factor_gt 0.1008
_refine_ls_wR_factor_ref 0.1051
_reflns_number_gt 2431
_reflns_number_total 2847
_reflns_threshold_expression >2sigma(I)
_cod_data_source_file bk5045.cif
_cod_data_source_block PdL20
_cod_depositor_comments
;
The following automatic conversions were performed:
'_symmetry_cell_setting' value 'Monoclinic' changed to 'monoclinic'
according to '/home/saulius/struct/CIF-dictionaries/cif_core.dic'
dictionary named 'cif_core.dic' version 2.4.1 from 2010-06-29.

Automatic conversion script
Id: cif_fix_enum 1527 2010-12-29 10:47:43Z saulius 

The following automatic conversions were performed:

'_symmetry_cell_setting' value 'Monoclinic' changed to 'monoclinic'
according to /home/saulius/struct/CIF-dictionaries/cif_core.dic
dictionary named 'cif_core.dic' version 2.4.1 from 2010-06-29.

Automatic conversion script
Id: cif_fix_values 1715 2011-07-08 13:25:40Z adriana 
;
_cod_original_sg_symbol_H-M C2/c
_cod_database_code 2102685

loop_
_symmetry_equiv_pos_as_xyz
'x, y, z'
'-x, y, -z+1/2'
'x+1/2, y+1/2, z'
'-x+1/2, y+1/2, -z+1/2'
'-x, -y, -z'
'x, -y, z-1/2'
'-x+1/2, -y+1/2, -z'
'x+1/2, -y+1/2, z-1/2'

loop_
_atom_site_type_symbol
_atom_site_label
_atom_site_fract_x
_atom_site_fract_y
_atom_site_fract_z
_atom_site_U_iso_or_equiv
_atom_site_adp_type
_atom_site_calc_flag
_atom_site_refinement_flags
_atom_site_occupancy
Pd Pd 0.2500 0.2500 0.0000 0.00766(12) Uani d S 1
S S 0.20585(6) 0.09864(8) -0.10047(9) 0.0124(2) Uani d . 1
N N1 0.3590(2) 0.2174(3) -0.0483(3) 0.0105(7) Uani d . 1
N N2 0.3672(2) 0.1407(3) -0.1216(3) 0.0130(7) Uani d . 1
N N3 0.3036(2) -0.0007(3) -0.2235(3) 0.0166(8) Uani d . 1
C C1 0.2987(2) 0.0782(3) -0.1514(3) 0.0133(8) Uani d . 1
C C2 0.2362(3) -0.0810(3) -0.2519(4) 0.0181(9) Uani d . 1
H H2A 0.2348 -0.1059 -0.3268 0.022 Uiso calc R 1
H H2B 0.1819 -0.0479 -0.2494 0.022 Uiso calc R 1
C C3 0.2491(3) -0.1763(4) -0.1742(4) 0.0267(11) Uani d . 1
H H3A 0.2037 -0.2268 -0.1956 0.040 Uiso calc R 1
H H3B 0.2495 -0.1523 -0.1001 0.040 Uiso calc R 1
H H3C 0.3023 -0.2102 -0.1775 0.040 Uiso calc R 1
C C4 0.3812(3) -0.0184(4) -0.2689(4) 0.0223(10) Uani d . 1
H H4A 0.3859 -0.0940 -0.2854 0.027 Uiso calc R 1
H H4B 0.4304 0.0014 -0.2138 0.027 Uiso calc R 1
C C5 0.3810(3) 0.0463(4) -0.3727(4) 0.0310(12) Uani d . 1
H H5A 0.4325 0.0327 -0.3995 0.046 Uiso calc R 1
H H5B 0.3774 0.1213 -0.3566 0.046 Uiso calc R 1
H H5C 0.3331 0.0259 -0.4281 0.046 Uiso calc R 1
C C6 0.4352(2) 0.2783(3) -0.0210(3) 0.0119(8) Uani d . 1
C C7 0.4701(2) 0.3000(3) 0.0893(3) 0.0133(8) Uani d . 1
H H7 0.4440 0.2741 0.1453 0.016 Uiso calc R 1
C C8 0.5442(3) 0.3608(3) 0.1151(4) 0.0166(9) Uani d . 1
H H8 0.5675 0.3756 0.1886 0.020 Uiso calc R 1
C C9 0.5835(3) 0.3992(3) 0.0325(4) 0.0198(9) Uani d . 1
H H9 0.6330 0.4394 0.0502 0.024 Uiso calc R 1
C C10 0.5486(3) 0.3774(3) -0.0775(4) 0.0185(9) Uani d . 1
H H10 0.5745 0.4041 -0.1333 0.022 Uiso calc R 1
C C11 0.4749(3) 0.3156(3) -0.1045(4) 0.0148(8) Uani d . 1
H H11 0.4525 0.2995 -0.1779 0.018 Uiso calc R 1

loop_
_atom_site_aniso_label
_atom_site_aniso_U_11
_atom_site_aniso_U_22
_atom_site_aniso_U_33
_atom_site_aniso_U_12
_atom_site_aniso_U_13
_atom_site_aniso_U_23
Pd 0.00897(19) 0.00730(18) 0.0072(2) -0.00099(16) 0.00277(14) -0.00066(17)
S 0.0122(4) 0.0116(4) 0.0139(5) -0.0023(4) 0.0042(4) -0.0043(4)
N1 0.0113(15) 0.0103(14) 0.0109(17) -0.0001(12) 0.0041(13) -0.0014(12)
N2 0.0140(16) 0.0126(15) 0.0131(18) 0.0014(12) 0.0043(13) -0.0014(13)
N3 0.0166(17) 0.0146(17) 0.020(2) -0.0006(13) 0.0072(15) -0.0078(15)
C1 0.0140(18) 0.0126(18) 0.014(2) 0.0013(14) 0.0033(16) -0.0006(15)
C2 0.018(2) 0.018(2) 0.019(2) -0.0026(16) 0.0047(17) -0.0100(17)
C3 0.030(2) 0.017(2) 0.034(3) -0.0007(18) 0.007(2) -0.006(2)
C4 0.017(2) 0.026(2) 0.027(3) 0.0016(17) 0.0103(19) -0.013(2)
C5 0.026(2) 0.042(3) 0.027(3) -0.005(2) 0.011(2) -0.008(2)
C6 0.0139(18) 0.0079(17) 0.014(2) 0.0016(13) 0.0038(16) -0.0008(14)
C7 0.0159(19) 0.0139(18) 0.012(2) 0.0009(15) 0.0066(16) 0.0028(16)
C8 0.017(2) 0.019(2) 0.013(2) -0.0020(16) -0.0019(17) -0.0029(16)
C9 0.017(2) 0.017(2) 0.026(3) -0.0064(16) 0.0046(18) -0.0021(18)
C10 0.018(2) 0.018(2) 0.022(2) -0.0045(16) 0.0100(18) -0.0005(18)
C11 0.018(2) 0.0145(19) 0.013(2) -0.0024(15) 0.0045(16) -0.0020(16)

loop_
_atom_type_symbol
_atom_type_description
_atom_type_scat_dispersion_real
_atom_type_scat_dispersion_imag
_atom_type_scat_source
C C 0.0033 0.0016 'International Tables Vol C Tables 4.2.6.8 and 6.1.1.4'
H H 0.0000 0.0000 'International Tables Vol C Tables 4.2.6.8 and 6.1.1.4'
N N 0.0061 0.0033 'International Tables Vol C Tables 4.2.6.8 and 6.1.1.4'
S S 0.1246 0.1234 'International Tables Vol C Tables 4.2.6.8 and 6.1.1.4'
Pd Pd -0.9988 1.0072 'International Tables Vol C Tables 4.2.6.8 and 6.1.1.4'

loop_
_geom_angle_atom_site_label_1
_geom_angle_atom_site_label_2
_geom_angle_atom_site_label_3
_geom_angle_site_symmetry_1
_geom_angle_site_symmetry_3
_geom_angle
N1 Pd N1 7 . 180.0
N1 Pd S 7 . 97.51(9)
N1 Pd S . . 82.49(9)
N1 Pd S 7 7 82.49(9)
N1 Pd S . 7 97.51(9)
S Pd S . 7 180.00(5)
C1 S Pd . . 96.75(14)
N2 N1 C6 . . 110.5(3)
N2 N1 Pd . . 123.5(2)
C6 N1 Pd . . 125.7(3)
N1 N2 C1 . . 114.8(3)
C1 N3 C2 . . 121.8(4)
C1 N3 C4 . . 121.5(3)
C2 N3 C4 . . 116.4(3)
N3 C1 N2 . . 117.4(4)
N3 C1 S . . 120.6(3)
N2 C1 S . . 122.0(3)
N3 C2 C3 . . 112.2(4)
N3 C2 H2A . . 109.2
C3 C2 H2A . . 109.2
N3 C2 H2B . . 109.2
C3 C2 H2B . . 109.2
H2A C2 H2B . . 107.9
C2 C3 H3A . . 109.5
C2 C3 H3B . . 109.5
H3A C3 H3B . . 109.5
C2 C3 H3C . . 109.5
H3A C3 H3C . . 109.5
H3B C3 H3C . . 109.5
N3 C4 C5 . . 112.1(4)
N3 C4 H4A . . 109.2
C5 C4 H4A . . 109.2
N3 C4 H4B . . 109.2
C5 C4 H4B . . 109.2
H4A C4 H4B . . 107.9
C4 C5 H5A . . 109.5
C4 C5 H5B . . 109.5
H5A C5 H5B . . 109.5
C4 C5 H5C . . 109.5
H5A C5 H5C . . 109.5
H5B C5 H5C . . 109.5
C11 C6 C7 . . 120.2(4)
C11 C6 N1 . . 119.8(4)
C7 C6 N1 . . 120.1(4)
C8 C7 C6 . . 119.6(4)
C8 C7 H7 . . 120.2
C6 C7 H7 . . 120.2
C9 C8 C7 . . 120.5(4)
C9 C8 H8 . . 119.7
C7 C8 H8 . . 119.7
C8 C9 C10 . . 119.8(4)
C8 C9 H9 . . 120.1
C10 C9 H9 . . 120.1
C9 C10 C11 . . 120.3(4)
C9 C10 H10 . . 119.9
C11 C10 H10 . . 119.9
C6 C11 C10 . . 119.6(4)
C6 C11 H11 . . 120.2
C10 C11 H11 . . 120.2

loop_
_geom_bond_atom_site_label_1
_geom_bond_atom_site_label_2
_geom_bond_site_symmetry_2
_geom_bond_distance
Pd N1 7 1.993(3)
Pd N1 . 1.993(3)
Pd S . 2.2930(10)
Pd S 7 2.2930(10)
S C1 . 1.741(4)
N1 N2 . 1.339(5)
N1 C6 . 1.423(5)
N2 C1 . 1.340(5)
N3 C1 . 1.338(5)
N3 C2 . 1.465(5)
N3 C4 . 1.476(5)
C2 C3 . 1.515(6)
C2 H2A . 0.9700
C2 H2B . 0.9700
C3 H3A . 0.9600
C3 H3B . 0.9600
C3 H3C . 0.9600
C4 C5 . 1.512(7)
C4 H4A . 0.9700
C4 H4B . 0.9700
C5 H5A . 0.9600
C5 H5B . 0.9600
C5 H5C . 0.9600
C6 C11 . 1.389(6)
C6 C7 . 1.396(6)
C7 C8 . 1.395(6)
C7 H7 . 0.9300
C8 C9 . 1.381(6)
C8 H8 . 0.9300
C9 C10 . 1.392(6)
C9 H9 . 0.9300
C10 C11 . 1.397(6)
C10 H10 . 0.9300
C11 H11 . 0.9300
